data_4086343
loop_
_publ_author_name
'O, Wylie W. N.'
'Kang, Xiaohui'
'Luo, Yi'
'Hou, Zhaomin'

_publ_section_title
;
 PNP-Ligated Heterometallic Rare-Earth/Ruthenium Hydride Complexes Bearing
 Phosphinophenyl and Phosphinomethyl Bridging Ligands
;
_journal_issue 4
_journal_name_full Organometallics
_journal_page_first 1030
_journal_page_last 1043
_journal_paper_doi 10.1021/om401216v
_journal_volume 33
_journal_year 2014
_chemical_formula_sum 'C54 H71 Ho N P3 Ru'
_chemical_formula_weight 1093.03
_chemical_name_common PNP(iPr)Ho(H)2Ru(C5Me5)PPh2(C6H4)
_chemical_name_systematic
; 
 ? 
;
_space_group_IT_number 2
_symmetry_cell_setting triclinic
_symmetry_space_group_name_Hall '-P 1'
_symmetry_space_group_name_H-M 'P -1'
_atom_sites_solution_hydrogens geom
_atom_sites_solution_primary direct
_atom_sites_solution_secondary difmap
_audit_creation_method SHELXL-97
_cell_angle_alpha 84.277(3)
_cell_angle_beta 75.917(3)
_cell_angle_gamma 89.122(3)
_cell_formula_units_Z 2
_cell_length_a 11.337(2)
_cell_length_b 14.764(3)
_cell_length_c 18.072(4)
_cell_measurement_reflns_used 15739
_cell_measurement_temperature 163(2)
_cell_measurement_theta_max 28.08
_cell_measurement_theta_min 1.17
_cell_volume 2919.2(10)
_computing_cell_refinement 'Bruker SMART'
_computing_data_collection 'Bruker SMART'
_computing_data_reduction 'Bruker SHELXTL'
_computing_molecular_graphics 'Ortep-3 for Windows (Farrugia, 1997)'
_computing_publication_material 'WinGX publication routines (Farrugia, 1999)'
_computing_structure_refinement 'SHELXL-97 (Sheldrick, 2008)'
_computing_structure_solution 'SHELXS-97 (Sheldrick, 2008)'
_diffrn_ambient_temperature 163(2)
_diffrn_measured_fraction_theta_full 0.982
_diffrn_measured_fraction_theta_max 0.982
_diffrn_measurement_device_type 'Bruker D8 QUEST diffractometer with a CMOS area detector'
_diffrn_measurement_method 'phi and omega scans'
_diffrn_radiation_monochromator 'doubly curved silicon crystal'
_diffrn_radiation_source 'microfocus sealed tube'
_diffrn_radiation_type MoK\a
_diffrn_radiation_wavelength 0.71073
_diffrn_reflns_av_R_equivalents 0.0380
_diffrn_reflns_av_sigmaI/netI 0.0642
_diffrn_reflns_limit_h_max 13
_diffrn_reflns_limit_h_min -11
_diffrn_reflns_limit_k_max 17
_diffrn_reflns_limit_k_min -15
_diffrn_reflns_limit_l_max 21
_diffrn_reflns_limit_l_min -21
_diffrn_reflns_number 15739
_diffrn_reflns_theta_full 25.00
_diffrn_reflns_theta_max 25.00
_diffrn_reflns_theta_min 1.17
_exptl_absorpt_coefficient_mu 1.717
_exptl_absorpt_correction_T_max 0.6735
_exptl_absorpt_correction_T_min 0.5616
_exptl_absorpt_correction_type multi-scan
_exptl_absorpt_process_details 'SADABS (Sheldrick, 2008)'
_exptl_crystal_colour yellow
_exptl_crystal_density_diffrn 1.244
_exptl_crystal_density_method 'not measured'
_exptl_crystal_description block
_exptl_crystal_F_000 1116
_exptl_crystal_size_max 0.38
_exptl_crystal_size_mid 0.28
_exptl_crystal_size_min 0.25
_platon_squeeze_details
;

Electron density peaks were located during structural refinement. These were believed to be a disordered hexane molecule per unit of the title complex. Several attempts were made to model the solvent molecule but were not successful. 
The SQUEEZE option in PLATON (Spek, 2003) indicated there was a solvent cavity of volume 513.0A^3^ containing approximately 109 electrons. This contribution to the electron density was removed from the observed data uisng the SQUEEZE option in PLATON (Spek, 2003). 

Similar treatments of disordered solvent molecules were carried out by St\"ahler et al. (2001),  Cox et al. (2003), Mohamed et al. (2003) and Athimoolam et al. (2005).
References:

Spek, A. L. (2003). J. Appl. Cryst. 36, 7-13

Athimoolam, S., Kumar, J., Ramakrishnan, V. & Rajaram, R.K. (2005). Acta Cryst. E61, m2014-m2017.

Cox, J.P., Kumarasammy, Y., Nahar, L., Sarkar D.S. & Shoeb, M. (2003). Acta Cryst. E59, o975-o977.

Mohamed, A.A., Krause Bauer, A.J., Bruce, E.A. & Bruce M.R.M. (2003). Acta Cryst. C59, m84-m86.

St\"ahler, R., N\"ather, C. & Bensch, W. (2001). Acta Cryst. C57, 26-27.
;
_refine_diff_density_max 1.322
_refine_diff_density_min -1.508
_refine_diff_density_rms 0.098
_refine_ls_extinction_method none
_refine_ls_goodness_of_fit_ref 0.948
_refine_ls_hydrogen_treatment mixed
_refine_ls_matrix_type full
_refine_ls_number_parameters 534
_refine_ls_number_reflns 10100
_refine_ls_number_restraints 0
_refine_ls_restrained_S_all 0.948
_refine_ls_R_factor_all 0.0416
_refine_ls_R_factor_gt 0.0344
_refine_ls_shift/su_max 0.001
_refine_ls_shift/su_mean 0.000
_refine_ls_structure_factor_coef Fsqd
_refine_ls_weighting_details 'calc w=1/[\s^2^(Fo^2^)+(0.0325P)^2^+0.0000P] where P=(Fo^2^+2Fc^2^)/3'
_refine_ls_weighting_scheme calc
_refine_ls_wR_factor_gt 0.0772
_refine_ls_wR_factor_ref 0.0791
_reflns_number_gt 8252
_reflns_number_total 10100
_reflns_threshold_expression >2sigma(I)
_cod_data_source_file om401216v_si_002.cif
_cod_data_source_block 2a-Ho
_cod_depositor_comments
;
The following automatic conversions were performed:

'_symmetry_cell_setting' value 'Triclinic' changed to 'triclinic'
according to the built-in table from CIF Core dictionary named
'cif_core.dic' version 2.4.1 from 2010-06-29.

'_exptl_crystal_density_meas' value 'not measured' was changed to '?'
- the value is perceived as not measured.

Automatic conversion script
Id: cif_fix_values 4093 2015-10-18 17:28:56Z antanas 
;
_cod_original_cell_volume 2919.1(10)
_cod_original_sg_symbol_H-M P-1
_cod_database_code 4086343

loop_
_symmetry_equiv_pos_as_xyz
'x, y, z'
'-x, -y, -z'

loop_
_atom_site_label
_atom_site_type_symbol
_atom_site_fract_x
_atom_site_fract_y
_atom_site_fract_z
_atom_site_U_iso_or_equiv
_atom_site_adp_type
_atom_site_occupancy
_atom_site_symmetry_multiplicity
_atom_site_calc_flag
_atom_site_refinement_flags
_atom_site_disorder_assembly
_atom_site_disorder_group
C1 C 0.0519(4) 0.7819(3) 0.3566(2) 0.0238(9) Uani 1 1 d . . .
C2 C -0.0717(4) 0.8023(3) 0.3618(2) 0.0297(10) Uani 1 1 d . . .
H2 H -0.0902 0.8455 0.3238 0.036 Uiso 1 1 calc R . .
C3 C -0.1672(4) 0.7642(3) 0.4178(2) 0.0295(10) Uani 1 1 d . . .
H3 H -0.2486 0.7808 0.4180 0.035 Uiso 1 1 calc R . .
C4 C -0.1429(4) 0.7012(3) 0.4739(2) 0.0295(10) Uani 1 1 d . . .
H4 H -0.2078 0.6747 0.5135 0.035 Uiso 1 1 calc R . .
C5 C -0.0251(4) 0.6769(3) 0.4727(2) 0.0261(9) Uani 1 1 d . . .
H5 H -0.0089 0.6333 0.5113 0.031 Uiso 1 1 calc R . .
C6 C 0.0708(4) 0.7155(3) 0.4153(2) 0.0229(9) Uani 1 1 d . . .
C7 C 0.2345(4) 0.5734(3) 0.3626(3) 0.0498(6) Uani 1 1 d . . .
C8 C 0.3463(4) 0.5500(3) 0.3175(3) 0.0498(6) Uani 1 1 d . . .
H8 H 0.4147 0.5891 0.3104 0.060 Uiso 1 1 calc R . .
C9 C 0.3581(5) 0.4700(3) 0.2830(3) 0.0498(6) Uani 1 1 d . . .
H9 H 0.4355 0.4533 0.2538 0.060 Uiso 1 1 calc R . .
C10 C 0.2589(4) 0.4139(3) 0.2904(3) 0.0498(6) Uani 1 1 d . . .
H10 H 0.2675 0.3583 0.2673 0.060 Uiso 1 1 calc R . .
C11 C 0.1475(4) 0.4397(3) 0.3317(3) 0.0498(6) Uani 1 1 d . . .
H11 H 0.0778 0.4028 0.3359 0.060 Uiso 1 1 calc R . .
C12 C 0.1365(4) 0.5193(3) 0.3672(3) 0.0498(6) Uani 1 1 d . . .
H12 H 0.0587 0.5365 0.3954 0.060 Uiso 1 1 calc R . .
C13 C 0.2143(3) 0.6328(3) 0.5114(2) 0.0263(10) Uani 1 1 d . . .
C14 C 0.2046(4) 0.5413(3) 0.5363(2) 0.0300(10) Uani 1 1 d . . .
H14 H 0.2071 0.4980 0.5004 0.036 Uiso 1 1 calc R . .
C15 C 0.1913(4) 0.5117(3) 0.6134(3) 0.0394(12) Uani 1 1 d . . .
H15 H 0.1835 0.4485 0.6301 0.047 Uiso 1 1 calc R . .
C16 C 0.1894(4) 0.5742(4) 0.6654(3) 0.0434(13) Uani 1 1 d . . .
H16 H 0.1809 0.5541 0.7181 0.052 Uiso 1 1 calc R . .
C17 C 0.1999(4) 0.6652(3) 0.6410(3) 0.0369(11) Uani 1 1 d . . .
H17 H 0.1985 0.7080 0.6771 0.044 Uiso 1 1 calc R . .
C18 C 0.2124(4) 0.6953(3) 0.5646(2) 0.0309(10) Uani 1 1 d . . .
H18 H 0.2197 0.7586 0.5484 0.037 Uiso 1 1 calc R . .
C19 C 0.5851(4) 0.8151(3) 0.3149(2) 0.0303(10) Uani 1 1 d . . .
C20 C 0.5796(4) 0.7179(3) 0.3343(2) 0.0289(10) Uani 1 1 d . . .
C21 C 0.5328(3) 0.7015(3) 0.4151(2) 0.0252(9) Uani 1 1 d . . .
C22 C 0.5095(3) 0.7878(3) 0.4450(2) 0.0277(10) Uani 1 1 d . . .
C23 C 0.5434(4) 0.8567(3) 0.3830(3) 0.0295(10) Uani 1 1 d . . .
C24 C 0.6444(4) 0.8625(3) 0.2372(3) 0.0460(13) Uani 1 1 d . . .
H24A H 0.6058 0.9215 0.2303 0.069 Uiso 1 1 calc R . .
H24B H 0.6349 0.8249 0.1973 0.069 Uiso 1 1 calc R . .
H24C H 0.7311 0.8718 0.2335 0.069 Uiso 1 1 calc R . .
C25 C 0.6364(4) 0.6496(3) 0.2798(3) 0.0406(12) Uani 1 1 d . . .
H25A H 0.7250 0.6518 0.2716 0.061 Uiso 1 1 calc R . .
H25B H 0.6147 0.6642 0.2307 0.061 Uiso 1 1 calc R . .
H25C H 0.6064 0.5884 0.3016 0.061 Uiso 1 1 calc R . .
C26 C 0.5247(4) 0.6114(3) 0.4607(3) 0.0380(11) Uani 1 1 d . . .
H26A H 0.5186 0.5633 0.4281 0.057 Uiso 1 1 calc R . .
H26B H 0.4526 0.6093 0.5037 0.057 Uiso 1 1 calc R . .
H26C H 0.5977 0.6020 0.4805 0.057 Uiso 1 1 calc R . .
C27 C 0.4811(4) 0.8019(4) 0.5291(3) 0.0477(13) Uani 1 1 d . . .
H27A H 0.5570 0.8118 0.5442 0.072 Uiso 1 1 calc R . .
H27B H 0.4390 0.7479 0.5594 0.072 Uiso 1 1 calc R . .
H27C H 0.4289 0.8552 0.5384 0.072 Uiso 1 1 calc R . .
C28 C 0.5484(4) 0.9571(3) 0.3900(3) 0.0494(14) Uani 1 1 d . . .
H28A H 0.4863 0.9723 0.4350 0.074 Uiso 1 1 calc R . .
H28B H 0.5331 0.9911 0.3439 0.074 Uiso 1 1 calc R . .
H28C H 0.6290 0.9735 0.3956 0.074 Uiso 1 1 calc R . .
C29 C 0.2439(4) 0.9662(3) 0.1018(2) 0.0284(10) Uani 1 1 d . . .
C30 C 0.2469(4) 1.0447(3) 0.0506(2) 0.0344(11) Uani 1 1 d . . .
H30 H 0.2759 1.1003 0.0623 0.041 Uiso 1 1 calc R . .
C31 C 0.2089(4) 1.0432(3) -0.0158(2) 0.0404(12) Uani 1 1 d . . .
H31 H 0.2130 1.0975 -0.0493 0.048 Uiso 1 1 calc R . .
C32 C 0.1641(4) 0.9632(3) -0.0352(2) 0.0395(12) Uani 1 1 d . . .
C33 C 0.1641(4) 0.8851(3) 0.0135(2) 0.0340(11) Uani 1 1 d . . .
H33 H 0.1361 0.8298 0.0007 0.041 Uiso 1 1 calc R . .
C34 C 0.2036(4) 0.8844(3) 0.0808(2) 0.0306(10) Uani 1 1 d . . .
C35 C 0.1184(5) 0.9621(4) -0.1071(2) 0.0499(14) Uani 1 1 d . . .
H35A H 0.0417 0.9953 -0.1010 0.075 Uiso 1 1 calc R . .
H35B H 0.1052 0.8990 -0.1158 0.075 Uiso 1 1 calc R . .
H35C H 0.1789 0.9913 -0.1509 0.075 Uiso 1 1 calc R . .
C36 C 0.3495(4) 1.0352(3) 0.1834(2) 0.0285(10) Uani 1 1 d . . .
C37 C 0.3140(4) 1.0820(3) 0.2501(2) 0.0256(9) Uani 1 1 d . . .
C38 C 0.3955(4) 1.1437(3) 0.2642(3) 0.0341(11) Uani 1 1 d . . .
H38 H 0.3720 1.1746 0.3091 0.041 Uiso 1 1 calc R . .
C39 C 0.5080(4) 1.1620(3) 0.2163(3) 0.0419(12) Uani 1 1 d . . .
C40 C 0.5402(4) 1.1168(3) 0.1501(3) 0.0433(12) Uani 1 1 d . . .
H40 H 0.6172 1.1289 0.1155 0.052 Uiso 1 1 calc R . .
C41 C 0.4628(4) 1.0552(3) 0.1342(2) 0.0348(11) Uani 1 1 d . . .
H41 H 0.4871 1.0257 0.0886 0.042 Uiso 1 1 calc R . .
C42 C 0.5954(5) 1.2277(4) 0.2347(3) 0.0693(18) Uani 1 1 d . . .
H42A H 0.5521 1.2623 0.2765 0.104 Uiso 1 1 calc R . .
H42B H 0.6290 1.2698 0.1892 0.104 Uiso 1 1 calc R . .
H42C H 0.6616 1.1937 0.2504 0.104 Uiso 1 1 calc R . .
C43 C 0.4593(5) 0.7928(4) 0.0894(3) 0.0608(16) Uani 1 1 d . . .
H43A H 0.5357 0.7605 0.0723 0.091 Uiso 1 1 calc R . .
H43B H 0.4579 0.8171 0.1382 0.091 Uiso 1 1 calc R . .
H43C H 0.4530 0.8430 0.0509 0.091 Uiso 1 1 calc R . .
C44 C 0.3524(6) 0.6876(5) 0.0263(3) 0.087(2) Uani 1 1 d . . .
H44A H 0.3304 0.7350 -0.0097 0.130 Uiso 1 1 calc R . .
H44B H 0.2933 0.6374 0.0365 0.130 Uiso 1 1 calc R . .
H44C H 0.4338 0.6649 0.0042 0.130 Uiso 1 1 calc R . .
C45 C 0.3520(5) 0.7269(4) 0.1005(3) 0.0516(14) Uani 1 1 d . . .
H45 H 0.3645 0.6750 0.1377 0.062 Uiso 1 1 calc R . .
C46 C 0.0854(6) 0.6188(4) 0.1873(3) 0.0720(19) Uani 1 1 d . . .
H46A H 0.0694 0.6316 0.2410 0.108 Uiso 1 1 calc R . .
H46B H 0.1645 0.5892 0.1728 0.108 Uiso 1 1 calc R . .
H46C H 0.0215 0.5785 0.1809 0.108 Uiso 1 1 calc R . .
C47 C -0.0363(5) 0.7553(4) 0.1568(3) 0.0541(14) Uani 1 1 d . . .
H47A H -0.0998 0.7154 0.1492 0.081 Uiso 1 1 calc R . .
H47B H -0.0339 0.8126 0.1240 0.081 Uiso 1 1 calc R . .
H47C H -0.0542 0.7678 0.2106 0.081 Uiso 1 1 calc R . .
C48 C 0.0866(5) 0.7087(3) 0.1358(3) 0.0418(12) Uani 1 1 d . . .
H48 H 0.1027 0.6947 0.0812 0.050 Uiso 1 1 calc R . .
C49 C 0.0238(4) 1.1131(3) 0.4459(2) 0.0363(11) Uani 1 1 d . . .
H49A H -0.0149 1.0533 0.4502 0.054 Uiso 1 1 calc R . .
H49B H -0.0210 1.1588 0.4207 0.054 Uiso 1 1 calc R . .
H49C H 0.0231 1.1295 0.4973 0.054 Uiso 1 1 calc R . .
C50 C 0.2349(4) 1.0576(3) 0.4450(2) 0.0347(11) Uani 1 1 d . . .
H50A H 0.2285 1.0852 0.4929 0.052 Uiso 1 1 calc R . .
H50B H 0.3198 1.0603 0.4153 0.052 Uiso 1 1 calc R . .
H50C H 0.2077 0.9940 0.4567 0.052 Uiso 1 1 calc R . .
C51 C 0.1553(4) 1.1096(3) 0.3985(2) 0.0305(10) Uani 1 1 d . . .
H51 H 0.1876 1.1732 0.3835 0.037 Uiso 1 1 calc R . .
C52 C 0.0788(5) 1.2184(3) 0.2502(3) 0.0509(14) Uani 1 1 d . . .
H52A H 0.0305 1.2471 0.2162 0.076 Uiso 1 1 calc R . .
H52B H 0.1648 1.2343 0.2290 0.076 Uiso 1 1 calc R . .
H52C H 0.0513 1.2401 0.3010 0.076 Uiso 1 1 calc R . .
C53 C -0.0702(4) 1.0848(3) 0.2863(3) 0.0424(12) Uani 1 1 d . . .
H53A H -0.1021 1.1041 0.3377 0.064 Uiso 1 1 calc R . .
H53B H -0.0762 1.0184 0.2886 0.064 Uiso 1 1 calc R . .
H53C H -0.1176 1.1129 0.2516 0.064 Uiso 1 1 calc R . .
C54 C 0.0626(4) 1.1143(3) 0.2569(3) 0.0346(11) Uani 1 1 d . . .
H54 H 0.0888 1.0963 0.2035 0.042 Uiso 1 1 calc R . .
N1 N 0.2715(3) 0.9660(2) 0.17273(18) 0.0266(8) Uani 1 1 d . . .
P1 P 0.23010(9) 0.67972(7) 0.41025(6) 0.0220(2) Uani 1 1 d . . .
P2 P 0.20925(11) 0.78332(8) 0.14583(6) 0.0312(3) Uani 1 1 d . . .
P3 P 0.16373(10) 1.05313(7) 0.31126(6) 0.0259(3) Uani 1 1 d . . .
Ru1 Ru 0.39209(3) 0.77652(2) 0.362593(18) 0.02146(9) Uani 1 1 d . . .
Ho1 Ho 0.224182(17) 0.866210(13) 0.282416(10) 0.02214(7) Uani 1 1 d . . .
H1RU H 0.303(3) 0.859(2) 0.3782(18) 0.014(9) Uiso 1 1 d . . .
H2RU H 0.361(4) 0.764(3) 0.282(2) 0.052(13) Uiso 1 1 d . . .

loop_
_atom_site_aniso_label
_atom_site_aniso_U_11
_atom_site_aniso_U_22
_atom_site_aniso_U_33
_atom_site_aniso_U_23
_atom_site_aniso_U_13
_atom_site_aniso_U_12
C1 0.027(2) 0.023(2) 0.025(2) -0.0074(18) -0.0105(19) 0.0031(18)
C2 0.031(3) 0.029(3) 0.033(2) -0.003(2) -0.015(2) 0.006(2)
C3 0.017(2) 0.036(3) 0.040(3) -0.012(2) -0.012(2) 0.0050(19)
C4 0.018(2) 0.034(3) 0.035(2) -0.008(2) -0.0007(19) -0.0026(19)
C5 0.023(2) 0.024(2) 0.032(2) 0.0016(19) -0.0094(19) 0.0010(18)
C6 0.022(2) 0.020(2) 0.029(2) -0.0090(18) -0.0088(19) 0.0025(17)
C7 0.0370(12) 0.0387(13) 0.0733(15) -0.0255(11) -0.0044(12) -0.0010(10)
C8 0.0370(12) 0.0387(13) 0.0733(15) -0.0255(11) -0.0044(12) -0.0010(10)
C9 0.0370(12) 0.0387(13) 0.0733(15) -0.0255(11) -0.0044(12) -0.0010(10)
C10 0.0370(12) 0.0387(13) 0.0733(15) -0.0255(11) -0.0044(12) -0.0010(10)
C11 0.0370(12) 0.0387(13) 0.0733(15) -0.0255(11) -0.0044(12) -0.0010(10)
C12 0.0370(12) 0.0387(13) 0.0733(15) -0.0255(11) -0.0044(12) -0.0010(10)
C13 0.013(2) 0.031(3) 0.038(2) -0.004(2) -0.0101(19) 0.0035(18)
C14 0.026(2) 0.025(2) 0.038(2) 0.002(2) -0.009(2) 0.0019(19)
C15 0.033(3) 0.035(3) 0.051(3) 0.010(2) -0.017(2) 0.001(2)
C16 0.037(3) 0.059(4) 0.034(3) 0.006(3) -0.011(2) 0.004(3)
C17 0.029(3) 0.046(3) 0.037(3) -0.011(2) -0.008(2) 0.003(2)
C18 0.023(2) 0.032(3) 0.036(2) -0.002(2) -0.005(2) 0.0044(19)
C19 0.015(2) 0.036(3) 0.039(3) 0.008(2) -0.009(2) -0.0040(19)
C20 0.016(2) 0.031(3) 0.041(3) -0.003(2) -0.009(2) 0.0008(18)
C21 0.014(2) 0.027(2) 0.036(2) 0.0015(19) -0.0098(19) -0.0016(17)
C22 0.015(2) 0.035(3) 0.035(2) -0.004(2) -0.0101(19) 0.0000(18)
C23 0.016(2) 0.027(2) 0.048(3) -0.003(2) -0.014(2) -0.0009(18)
C24 0.026(3) 0.052(3) 0.052(3) 0.020(3) -0.004(2) -0.004(2)
C25 0.022(2) 0.047(3) 0.050(3) -0.011(2) -0.002(2) 0.008(2)
C26 0.024(2) 0.034(3) 0.055(3) 0.010(2) -0.013(2) 0.002(2)
C27 0.034(3) 0.063(4) 0.050(3) -0.013(3) -0.014(2) -0.007(2)
C28 0.041(3) 0.027(3) 0.086(4) -0.001(3) -0.030(3) -0.004(2)
C29 0.024(2) 0.033(3) 0.026(2) -0.002(2) -0.0024(19) -0.0014(19)
C30 0.043(3) 0.031(3) 0.028(2) 0.000(2) -0.008(2) -0.001(2)
C31 0.044(3) 0.044(3) 0.030(3) 0.008(2) -0.007(2) 0.000(2)
C32 0.038(3) 0.052(3) 0.026(2) 0.000(2) -0.005(2) 0.000(2)
C33 0.032(3) 0.042(3) 0.027(2) -0.007(2) -0.003(2) 0.000(2)
C34 0.034(3) 0.033(3) 0.023(2) -0.0025(19) -0.004(2) 0.003(2)
C35 0.055(3) 0.065(4) 0.029(3) 0.001(2) -0.012(2) -0.002(3)
C36 0.031(2) 0.026(2) 0.029(2) 0.0026(19) -0.009(2) -0.0013(19)
C37 0.028(2) 0.024(2) 0.026(2) -0.0020(18) -0.0108(19) 0.0021(19)
C38 0.035(3) 0.033(3) 0.034(2) -0.005(2) -0.007(2) -0.005(2)
C39 0.039(3) 0.043(3) 0.043(3) 0.001(2) -0.010(2) -0.014(2)
C40 0.031(3) 0.051(3) 0.042(3) 0.008(2) -0.003(2) -0.010(2)
C41 0.034(3) 0.037(3) 0.028(2) -0.001(2) 0.001(2) 0.000(2)
C42 0.054(4) 0.078(4) 0.073(4) -0.014(3) -0.006(3) -0.037(3)
C43 0.043(3) 0.070(4) 0.064(4) -0.018(3) 0.001(3) 0.014(3)
C44 0.095(5) 0.095(5) 0.077(5) -0.044(4) -0.021(4) 0.028(4)
C45 0.059(4) 0.049(3) 0.046(3) -0.019(3) -0.009(3) 0.017(3)
C46 0.111(5) 0.043(3) 0.071(4) 0.010(3) -0.045(4) -0.032(3)
C47 0.053(4) 0.067(4) 0.043(3) -0.007(3) -0.012(3) -0.022(3)
C48 0.063(4) 0.033(3) 0.033(3) -0.004(2) -0.017(3) -0.014(2)
C49 0.037(3) 0.043(3) 0.030(2) -0.012(2) -0.008(2) 0.006(2)
C50 0.030(3) 0.043(3) 0.033(2) -0.011(2) -0.010(2) 0.003(2)
C51 0.029(2) 0.032(3) 0.030(2) -0.009(2) -0.005(2) 0.001(2)
C52 0.057(3) 0.034(3) 0.068(4) -0.001(3) -0.028(3) 0.013(3)
C53 0.034(3) 0.048(3) 0.052(3) -0.015(3) -0.021(2) 0.010(2)
C54 0.037(3) 0.036(3) 0.034(2) -0.006(2) -0.014(2) 0.009(2)
N1 0.028(2) 0.029(2) 0.0218(18) -0.0035(15) -0.0027(16) -0.0003(16)
P1 0.0171(5) 0.0194(6) 0.0299(6) -0.0037(5) -0.0064(5) 0.0023(4)
P2 0.0380(7) 0.0293(7) 0.0275(6) -0.0054(5) -0.0093(5) 0.0005(5)
P3 0.0256(6) 0.0250(6) 0.0279(6) -0.0056(5) -0.0068(5) 0.0025(5)
Ru1 0.01678(17) 0.02005(19) 0.02819(18) -0.00174(14) -0.00701(15) 0.00108(14)
Ho1 0.02221(11) 0.02280(12) 0.02226(10) -0.00268(8) -0.00697(8) 0.00219(8)

loop_
_atom_type_symbol
_atom_type_description
_atom_type_scat_dispersion_real
_atom_type_scat_dispersion_imag
_atom_type_scat_source
C C 0.0033 0.0016 'International Tables Vol C Tables 4.2.6.8 and 6.1.1.4'
H H 0.0000 0.0000 'International Tables Vol C Tables 4.2.6.8 and 6.1.1.4'
N N 0.0061 0.0033 'International Tables Vol C Tables 4.2.6.8 and 6.1.1.4'
P P 0.1023 0.0942 'International Tables Vol C Tables 4.2.6.8 and 6.1.1.4'
Ru Ru -1.2594 0.8363 'International Tables Vol C Tables 4.2.6.8 and 6.1.1.4'
Ho Ho -0.2175 4.6783 'International Tables Vol C Tables 4.2.6.8 and 6.1.1.4'

loop_
_geom_angle_atom_site_label_1
_geom_angle_atom_site_label_2
_geom_angle_atom_site_label_3
_geom_angle
_geom_angle_site_symmetry_1
_geom_angle_site_symmetry_3
C2 C1 C6 113.7(4) . .
C2 C1 Ho1 127.4(3) . .
C6 C1 Ho1 117.3(3) . .
C3 C2 C1 124.9(4) . .
C2 C3 C4 118.7(4) . .
C5 C4 C3 120.2(4) . .
C4 C5 C6 120.5(4) . .
C5 C6 C1 122.1(4) . .
C5 C6 P1 121.0(3) . .
C1 C6 P1 116.9(3) . .
C12 C7 C8 118.5(4) . .
C12 C7 P1 124.8(4) . .
C8 C7 P1 116.6(4) . .
C9 C8 C7 120.1(5) . .
C10 C9 C8 120.8(5) . .
C11 C10 C9 118.8(4) . .
C10 C11 C12 120.2(5) . .
C7 C12 C11 121.5(5) . .
C14 C13 C18 118.9(4) . .
C14 C13 P1 124.2(3) . .
C18 C13 P1 116.9(3) . .
C13 C14 C15 120.7(4) . .
C16 C15 C14 119.8(4) . .
C17 C16 C15 119.9(4) . .
C16 C17 C18 120.8(4) . .
C17 C18 C13 120.0(4) . .
C23 C19 C20 108.0(4) . .
C23 C19 C24 126.3(4) . .
C20 C19 C24 125.0(4) . .
C23 C19 Ru1 72.0(2) . .
C20 C19 Ru1 72.4(2) . .
C24 C19 Ru1 128.7(3) . .
C21 C20 C19 107.6(4) . .
C21 C20 C25 127.1(4) . .
C19 C20 C25 124.4(4) . .
C21 C20 Ru1 72.6(2) . .
C19 C20 Ru1 69.8(2) . .
C25 C20 Ru1 131.7(3) . .
C20 C21 C22 107.7(4) . .
C20 C21 C26 125.7(4) . .
C22 C21 C26 126.2(4) . .
C20 C21 Ru1 70.6(2) . .
C22 C21 Ru1 70.6(2) . .
C26 C21 Ru1 129.9(3) . .
C23 C22 C21 108.1(4) . .
C23 C22 C27 125.9(4) . .
C21 C22 C27 124.7(4) . .
C23 C22 Ru1 70.6(2) . .
C21 C22 Ru1 72.5(2) . .
C27 C22 Ru1 132.9(3) . .
C19 C23 C22 108.7(4) . .
C19 C23 C28 125.3(4) . .
C22 C23 C28 125.6(4) . .
C19 C23 Ru1 71.0(2) . .
C22 C23 Ru1 72.3(2) . .
C28 C23 Ru1 128.2(3) . .
N1 C29 C30 123.7(4) . .
N1 C29 C34 119.1(4) . .
C30 C29 C34 117.1(4) . .
C31 C30 C29 121.7(4) . .
C30 C31 C32 121.4(4) . .
C33 C32 C31 117.4(4) . .
C33 C32 C35 121.1(5) . .
C31 C32 C35 121.4(4) . .
C32 C33 C34 122.4(4) . .
C33 C34 C29 119.9(4) . .
C33 C34 P2 124.4(4) . .
C29 C34 P2 115.7(3) . .
C41 C36 N1 123.0(4) . .
C41 C36 C37 118.2(4) . .
N1 C36 C37 118.6(4) . .
C38 C37 C36 118.6(4) . .
C38 C37 P3 125.6(3) . .
C36 C37 P3 115.8(3) . .
C39 C38 C37 123.0(4) . .
C38 C39 C40 117.7(5) . .
C38 C39 C42 121.4(5) . .
C40 C39 C42 120.9(5) . .
C41 C40 C39 121.2(5) . .
C40 C41 C36 121.3(4) . .
C44 C45 C43 110.7(5) . .
C44 C45 P2 115.5(4) . .
C43 C45 P2 109.4(3) . .
C47 C48 C46 110.3(5) . .
C47 C48 P2 110.8(3) . .
C46 C48 P2 109.5(3) . .
C50 C51 C49 110.7(4) . .
C50 C51 P3 108.4(3) . .
C49 C51 P3 110.9(3) . .
C53 C54 C52 112.3(4) . .
C53 C54 P3 112.9(3) . .
C52 C54 P3 112.7(3) . .
C29 N1 C36 118.6(4) . .
C29 N1 Ho1 132.5(3) . .
C36 N1 Ho1 108.8(2) . .
C13 P1 C6 99.61(17) . .
C13 P1 C7 101.0(2) . .
C6 P1 C7 100.6(2) . .
C13 P1 Ru1 114.27(14) . .
C6 P1 Ru1 122.46(13) . .
C7 P1 Ru1 115.64(17) . .
C34 P2 C48 105.1(2) . .
C34 P2 C45 104.1(2) . .
C48 P2 C45 105.0(2) . .
C34 P2 Ho1 100.33(14) . .
C48 P2 Ho1 126.72(16) . .
C45 P2 Ho1 113.07(17) . .
C37 P3 C51 105.1(2) . .
C37 P3 C54 102.08(19) . .
C51 P3 C54 108.13(19) . .
C37 P3 Ho1 85.86(13) . .
C51 P3 Ho1 129.33(14) . .
C54 P3 Ho1 117.74(14) . .
C19 Ru1 C23 36.98(15) . .
C19 Ru1 C20 37.77(15) . .
C23 Ru1 C20 62.07(15) . .
C19 Ru1 C22 62.04(15) . .
C23 Ru1 C22 37.04(15) . .
C20 Ru1 C22 61.81(15) . .
C19 Ru1 C21 62.18(15) . .
C23 Ru1 C21 61.75(15) . .
C20 Ru1 C21 36.82(14) . .
C22 Ru1 C21 36.92(14) . .
C19 Ru1 P1 156.37(11) . .
C23 Ru1 P1 148.97(12) . .
C20 Ru1 P1 118.66(11) . .
C22 Ru1 P1 113.16(11) . .
C21 Ru1 P1 99.47(11) . .
C19 Ru1 Ho1 115.03(11) . .
C23 Ru1 Ho1 119.16(11) . .
C20 Ru1 Ho1 138.23(11) . .
C22 Ru1 Ho1 146.89(11) . .
C21 Ru1 Ho1 174.73(10) . .
P1 Ru1 Ho1 81.92(3) . .
N1 Ho1 C1 137.51(13) . .
N1 Ho1 Ru1 127.16(8) . .
C1 Ho1 Ru1 94.60(9) . .
N1 Ho1 P3 67.10(8) . .
C1 Ho1 P3 103.73(9) . .
Ru1 Ho1 P3 116.79(2) . .
N1 Ho1 P2 66.91(9) . .
C1 Ho1 P2 91.29(9) . .
Ru1 Ho1 P2 113.62(3) . .
P3 Ho1 P2 125.54(3) . .

loop_
_geom_bond_atom_site_label_1
_geom_bond_atom_site_label_2
_geom_bond_distance
_geom_bond_site_symmetry_2
C1 C2 1.411(5) .
C1 C6 1.425(5) .
C1 Ho1 2.372(4) .
C2 C3 1.372(6) .
C3 C4 1.383(6) .
C4 C5 1.373(5) .
C5 C6 1.391(5) .
C6 P1 1.857(4) .
C7 C12 1.360(7) .
C7 C8 1.390(6) .
C7 P1 1.859(5) .
C8 C9 1.380(6) .
C9 C10 1.379(7) .
C10 C11 1.370(6) .
C11 C12 1.384(6) .
C13 C14 1.378(6) .
C13 C18 1.395(6) .
C13 P1 1.855(4) .
C14 C15 1.391(6) .
C15 C16 1.377(6) .
C16 C17 1.369(6) .
C17 C18 1.382(6) .
C19 C23 1.405(6) .
C19 C20 1.441(6) .
C19 C24 1.507(6) .
C19 Ru1 2.208(4) .
C20 C21 1.425(6) .
C20 C25 1.507(6) .
C20 Ru1 2.243(4) .
C21 C22 1.429(6) .
C21 C26 1.486(6) .
C21 Ru1 2.269(4) .
C22 C23 1.418(6) .
C22 C27 1.511(6) .
C22 Ru1 2.244(4) .
C23 C28 1.504(6) .
C23 Ru1 2.221(4) .
C29 N1 1.390(5) .
C29 C30 1.405(6) .
C29 C34 1.416(6) .
C30 C31 1.373(6) .
C31 C32 1.401(6) .
C32 C33 1.379(6) .
C32 C35 1.512(6) .
C33 C34 1.394(6) .
C34 P2 1.815(4) .
C36 C41 1.390(6) .
C36 N1 1.419(5) .
C36 C37 1.419(5) .
C37 C38 1.392(6) .
C37 P3 1.822(4) .
C38 C39 1.369(6) .
C39 C40 1.397(6) .
C39 C42 1.513(7) .
C40 C41 1.370(6) .
C43 C45 1.532(7) .
C44 C45 1.510(7) .
C45 P2 1.853(5) .
C46 C48 1.541(6) .
C47 C48 1.525(7) .
C48 P2 1.842(5) .
C49 C51 1.531(6) .
C50 C51 1.526(6) .
C51 P3 1.838(4) .
C52 C54 1.541(6) .
C53 C54 1.524(6) .
C54 P3 1.853(4) .
N1 Ho1 2.305(3) .
P1 Ru1 2.2851(12) .
P2 Ho1 2.9037(12) .
P3 Ho1 2.9004(12) .
Ru1 Ho1 2.8912(5) .

loop_
_platon_squeeze_void_nr
_platon_squeeze_void_average_x
_platon_squeeze_void_average_y
_platon_squeeze_void_average_z
_platon_squeeze_void_volume
_platon_squeeze_void_count_electrons
_platon_squeeze_void_content
1 0.016 0.500 0.000 513 109 ' '
2 0.456 0.602 0.642 9 0 ' '
3 0.544 0.398 0.358 9 0 ' '
